data_2204507
loop_
_publ_author_name
'Huo, Li-Hua'
'Lu, Zhen-Zhong'
'Gao, Shan'
'Zhao, Hui'
'Zhao, Jing-Gui'

_publ_section_title
;
 Bis[\m-3-methoxysalicylaldehyde
 (4-methoxybenzoyl)hydrazonato]bis[pyridinecopper(II)] methanol
 disolvate
;
_journal_issue 11
_journal_name_full 'Acta Crystallographica Section E'
_journal_page_first m1636
_journal_page_last m1638
_journal_paper_doi 10.1107/S1600536804025413
_journal_volume 60
_journal_year 2004
_chemical_formula_iupac '[Cu2 (C16 H14 N2 O4)2 (C5 H5 N)2], 2C H4 O'
_chemical_formula_moiety 'C42 H38 Cu2 N6 O8, 2C H4 O'
_chemical_formula_sum 'C44 H46 Cu2 N6 O10'
_chemical_formula_weight 945.97
_chemical_name_systematic
;
Bis[\m-3-methoxysalicylaldehyde
(4-methoxybenzoyl)hydrazonato]bis[pyridinecopper(II)] methanol disolvate
;
_space_group_IT_number 2
_symmetry_cell_setting triclinic
_symmetry_space_group_name_Hall '-P 1'
_symmetry_space_group_name_H-M 'P -1'
_atom_sites_solution_hydrogens geom
_atom_sites_solution_primary direct
_atom_sites_solution_secondary difmap
_cell_angle_alpha 105.25(3)
_cell_angle_beta 102.68(3)
_cell_angle_gamma 104.42(3)
_cell_formula_units_Z 1
_cell_length_a 7.8618(16)
_cell_length_b 11.709(2)
_cell_length_c 13.231(3)
_cell_measurement_reflns_used 10363
_cell_measurement_temperature 293(2)
_cell_measurement_theta_max 27.46
_cell_measurement_theta_min 3.18
_cell_volume 1083.8(5)
_computing_cell_refinement RAPID-AUTO
_computing_data_collection 'RAPID-AUTO (Rigaku Corporation, 1998)'
_computing_data_reduction 'CrystalStructure (Rigaku/MSC, 2002)'
_computing_molecular_graphics 'ORTEPII (Johnson, 1976)'
_computing_publication_material SHELXL97
_computing_structure_refinement 'SHELXL97 (Sheldrick, 1997)'
_computing_structure_solution 'SHELXS97 (Sheldrick, 1997)'
_diffrn_ambient_temperature 293(2)
_diffrn_detector_area_resol_mean 10
_diffrn_measured_fraction_theta_full 0.988
_diffrn_measured_fraction_theta_max 0.988
_diffrn_measurement_device_type 'Rigaku R-AXIS RAPID'
_diffrn_measurement_method '\w scan'
_diffrn_radiation_monochromator graphite
_diffrn_radiation_source 'fine-focus sealed tube'
_diffrn_radiation_type MoK\a
_diffrn_radiation_wavelength 0.71073
_diffrn_reflns_av_R_equivalents 0.0191
_diffrn_reflns_av_sigmaI/netI 0.0190
_diffrn_reflns_limit_h_max 10
_diffrn_reflns_limit_h_min -8
_diffrn_reflns_limit_k_max 15
_diffrn_reflns_limit_k_min -15
_diffrn_reflns_limit_l_max 17
_diffrn_reflns_limit_l_min -17
_diffrn_reflns_number 10513
_diffrn_reflns_theta_full 27.47
_diffrn_reflns_theta_max 27.47
_diffrn_reflns_theta_min 3.18
_diffrn_standards_decay_% 0
_diffrn_standards_interval_count 0
_diffrn_standards_interval_time 0
_diffrn_standards_number 0
_exptl_absorpt_coefficient_mu 1.046
_exptl_absorpt_correction_T_max 0.842
_exptl_absorpt_correction_T_min 0.692
_exptl_absorpt_correction_type multi-scan
_exptl_absorpt_process_details '(ABSCOR; Higashi, 1995)'
_exptl_crystal_colour Blue
_exptl_crystal_density_diffrn 1.449
_exptl_crystal_density_method 'not measured'
_exptl_crystal_description Prism
_exptl_crystal_F_000 490
_exptl_crystal_size_max 0.38
_exptl_crystal_size_mid 0.25
_exptl_crystal_size_min 0.17
_refine_diff_density_max 0.430
_refine_diff_density_min -0.229
_refine_ls_extinction_method none
_refine_ls_goodness_of_fit_ref 1.059
_refine_ls_hydrogen_treatment constr
_refine_ls_matrix_type full
_refine_ls_number_parameters 284
_refine_ls_number_reflns 4904
_refine_ls_number_restraints 0
_refine_ls_restrained_S_all 1.059
_refine_ls_R_factor_all 0.0439
_refine_ls_R_factor_gt 0.0366
_refine_ls_shift/su_max 0.000
_refine_ls_shift/su_mean <0.001
_refine_ls_structure_factor_coef Fsqd
_refine_ls_weighting_details 'calc w=1/[\s^2^(Fo^2^)+(0.0599P)^2^+0.1918P] where P=(Fo^2^+2Fc^2^)/3'
_refine_ls_weighting_scheme calc
_refine_ls_wR_factor_gt 0.0940
_refine_ls_wR_factor_ref 0.0973
_reflns_number_gt 4285
_reflns_number_total 4904
_reflns_threshold_expression I>2\s(I)
_cod_data_source_file hb6106.cif
_cod_data_source_block I
_cod_depositor_comments
;
The following automatic conversions were performed:
'_exptl_absorpt_correction_type' value 'Multi-scan' changed to
'multi-scan' according to
'/home/saulius/struct/CIF-dictionaries/cif_core.dic' dictionary named
'cif_core.dic' version 2.4.1 from 2010-06-29.

Automatic conversion script
Id: cif_fix_enum 1527 2010-12-29 10:47:43Z saulius 

The following automatic conversions were performed:

'_exptl_absorpt_correction_type' value 'Multi-scan' changed to
'multi-scan' according to
/home/saulius/struct/CIF-dictionaries/cif_core.dic dictionary named
'cif_core.dic' version 2.4.1 from 2010-06-29.

Automatic conversion script
Id: cif_fix_values 1715 2011-07-08 13:25:40Z adriana 
;
_cod_database_code 2204507
_cod_database_fobs_code 2204507

loop_
_symmetry_equiv_pos_as_xyz
'x, y, z'
'-x, -y, -z'

loop_
_atom_site_label
_atom_site_fract_x
_atom_site_fract_y
_atom_site_fract_z
_atom_site_U_iso_or_equiv
_atom_site_adp_type
_atom_site_calc_flag
_atom_site_refinement_flags
_atom_site_occupancy
_atom_site_type_symbol
Cu1 0.07761(3) 0.371755(19) 0.495643(17) 0.04083(9) Uani d . 1 Cu
O1 0.2131(2) 0.54646(12) 0.56161(11) 0.0465(3) Uani d . 1 O
O2 -0.0539(2) 0.19488(12) 0.41417(11) 0.0458(3) Uani d . 1 O
O3 0.4327(2) 0.76335(13) 0.70342(12) 0.0535(4) Uani d . 1 O
O4 -0.4072(2) -0.33815(13) 0.04304(13) 0.0633(4) Uani d . 1 O
O5 -0.0682(3) 0.25805(18) 0.06636(14) 0.0709(5) Uani d . 1 O
N1 0.1418(2) 0.36121(14) 0.36238(12) 0.0396(3) Uani d . 1 N
N2 0.0584(2) 0.24466(14) 0.27894(13) 0.0428(3) Uani d . 1 N
N3 0.0264(2) 0.35821(15) 0.63478(13) 0.0428(3) Uani d . 1 N
C1 0.3390(2) 0.61096(16) 0.52829(15) 0.0391(4) Uani d . 1 C
C2 0.4567(3) 0.73189(17) 0.60147(15) 0.0419(4) Uani d . 1 C
C3 0.5843(3) 0.80772(18) 0.57015(18) 0.0485(4) Uani d . 1 C
C4 0.6063(3) 0.76475(19) 0.46601(18) 0.0516(5) Uani d . 1 C
C5 0.5010(3) 0.64678(19) 0.39552(17) 0.0467(4) Uani d . 1 C
C6 0.3662(2) 0.56813(16) 0.42440(15) 0.0390(4) Uani d . 1 C
C7 0.2637(3) 0.44517(17) 0.34612(15) 0.0420(4) Uani d . 1 C
C8 0.5572(3) 0.8773(2) 0.78264(19) 0.0632(6) Uani d . 1 C
C9 -0.0379(3) 0.16529(17) 0.31703(15) 0.0405(4) Uani d . 1 C
C10 -0.1301(3) 0.03346(17) 0.24294(15) 0.0419(4) Uani d . 1 C
C11 -0.1013(3) -0.01156(18) 0.14212(17) 0.0465(4) Uani d . 1 C
C12 -0.1901(3) -0.13429(18) 0.07315(17) 0.0497(5) Uani d . 1 C
C13 -0.3111(3) -0.21551(17) 0.10474(17) 0.0483(4) Uani d . 1 C
C14 -0.3401(3) -0.1728(2) 0.20597(18) 0.0584(6) Uani d . 1 C
C15 -0.2502(3) -0.05112(19) 0.27387(17) 0.0514(5) Uani d . 1 C
C16 -0.3850(4) -0.3849(2) -0.0631(2) 0.0708(7) Uani d . 1 C
C17 -0.0869(3) 0.2513(2) 0.63504(19) 0.0572(5) Uani d . 1 C
C18 -0.1251(4) 0.2386(3) 0.7287(2) 0.0711(7) Uani d . 1 C
C19 -0.0455(4) 0.3374(3) 0.8253(2) 0.0731(7) Uani d . 1 C
C20 0.0662(4) 0.4468(2) 0.82514(19) 0.0694(7) Uani d . 1 C
C21 0.1007(3) 0.4543(2) 0.72918(17) 0.0533(5) Uani d . 1 C
C22 -0.2536(5) 0.1924(4) 0.0208(3) 0.1075(12) Uani d . 1 C
H3 0.6561 0.8876 0.6182 0.058 Uiso calc R 1 H
H4 0.6921 0.8161 0.4448 0.062 Uiso calc R 1 H
H5 0.5185 0.6180 0.3273 0.056 Uiso calc R 1 H
H7 0.2869 0.4247 0.2788 0.050 Uiso calc R 1 H
H8A 0.6812 0.8763 0.7915 0.095 Uiso calc R 1 H
H8B 0.5319 0.8872 0.8516 0.095 Uiso calc R 1 H
H8C 0.5428 0.9458 0.7585 0.095 Uiso calc R 1 H
H11 -0.0199 0.0423 0.1204 0.056 Uiso calc R 1 H
H12 -0.1686 -0.1620 0.0060 0.060 Uiso calc R 1 H
H14 -0.4208 -0.2270 0.2278 0.070 Uiso calc R 1 H
H15 -0.2694 -0.0243 0.3418 0.062 Uiso calc R 1 H
H17 -0.1410 0.1838 0.5697 0.069 Uiso calc R 1 H
H18 -0.2042 0.1637 0.7265 0.085 Uiso calc R 1 H
H19 -0.0674 0.3300 0.8899 0.088 Uiso calc R 1 H
H20 0.1188 0.5159 0.8894 0.083 Uiso calc R 1 H
H21 0.1786 0.5290 0.7301 0.064 Uiso calc R 1 H
H23 -0.0335 0.2577 0.1294 0.106 Uiso calc R 1 H
H16A -0.4238 -0.3380 -0.1078 0.106 Uiso calc R 1 H
H16B -0.4588 -0.4716 -0.0975 0.106 Uiso calc R 1 H
H16C -0.2577 -0.3766 -0.0550 0.106 Uiso calc R 1 H
H22A -0.3190 0.2241 0.0689 0.161 Uiso calc R 1 H
H22B -0.2736 0.1054 0.0107 0.161 Uiso calc R 1 H
H22C -0.2977 0.2021 -0.0491 0.161 Uiso calc R 1 H

loop_
_atom_site_aniso_label
_atom_site_aniso_U_11
_atom_site_aniso_U_22
_atom_site_aniso_U_33
_atom_site_aniso_U_12
_atom_site_aniso_U_13
_atom_site_aniso_U_23
Cu1 0.04506(15) 0.03440(10) 0.03640(10) 0.00408(9) 0.01530(10) 0.00732(9)
O1 0.0483(7) 0.0377(7) 0.0444(7) 0.0013(6) 0.0215(6) 0.0051(5)
O2 0.0526(8) 0.0372(6) 0.0392(7) 0.0041(6) 0.0163(6) 0.0078(5)
O3 0.0524(8) 0.0457(8) 0.0448(7) 0.0005(6) 0.0147(7) 0.0018(6)
O4 0.0804(11) 0.0343(7) 0.0552(9) -0.0040(7) 0.0201(8) 0.0051(6)
O5 0.0800(12) 0.0761(11) 0.0522(9) 0.0152(9) 0.0206(9) 0.0239(9)
N1 0.0408(8) 0.0346(7) 0.0377(8) 0.0073(6) 0.0110(6) 0.0087(6)
N2 0.0475(9) 0.0348(7) 0.0366(7) 0.0055(6) 0.0111(7) 0.0060(6)
N3 0.0455(8) 0.0423(8) 0.0404(8) 0.0129(7) 0.0140(7) 0.0145(7)
C1 0.0354(9) 0.0357(9) 0.0419(9) 0.0072(7) 0.0101(7) 0.0116(7)
C2 0.0393(9) 0.0385(9) 0.0424(9) 0.0093(7) 0.0094(8) 0.0109(7)
C3 0.0461(10) 0.0357(9) 0.0526(11) 0.0023(8) 0.0093(9) 0.0126(8)
C4 0.0495(11) 0.0461(11) 0.0567(12) 0.0037(9) 0.0178(10) 0.0229(9)
C5 0.0494(11) 0.0456(10) 0.0461(10) 0.0095(8) 0.0195(9) 0.0185(8)
C6 0.0377(9) 0.0353(9) 0.0421(9) 0.0084(7) 0.0120(8) 0.0136(7)
C7 0.0456(10) 0.0398(9) 0.0385(9) 0.0101(8) 0.0155(8) 0.0113(7)
C8 0.0610(13) 0.0530(13) 0.0513(12) 0.0030(10) 0.0126(11) -0.0030(10)
C9 0.0399(9) 0.0360(9) 0.0386(9) 0.0077(7) 0.0090(7) 0.0082(7)
C10 0.0431(10) 0.0354(9) 0.0399(9) 0.0070(7) 0.0089(8) 0.0094(7)
C11 0.0457(10) 0.0376(9) 0.0493(10) 0.0035(8) 0.0181(9) 0.0101(8)
C12 0.0563(12) 0.0400(10) 0.0449(10) 0.0075(9) 0.0182(9) 0.0072(8)
C13 0.0541(11) 0.0332(9) 0.0474(10) 0.0045(8) 0.0107(9) 0.0103(8)
C14 0.0701(14) 0.0438(11) 0.0512(12) -0.0011(10) 0.0207(11) 0.0166(9)
C15 0.0611(13) 0.0434(10) 0.0421(10) 0.0050(9) 0.0178(9) 0.0118(8)
C16 0.0918(19) 0.0402(11) 0.0573(13) -0.0007(11) 0.0229(13) 0.0006(10)
C17 0.0687(14) 0.0484(11) 0.0500(11) 0.0084(10) 0.0220(11) 0.0162(9)
C18 0.0900(19) 0.0664(15) 0.0652(15) 0.0139(13) 0.0380(14) 0.0342(13)
C19 0.104(2) 0.0786(17) 0.0525(13) 0.0317(16) 0.0397(14) 0.0323(13)
C20 0.101(2) 0.0620(14) 0.0421(11) 0.0235(14) 0.0251(13) 0.0131(10)
C21 0.0651(13) 0.0480(11) 0.0428(10) 0.0134(10) 0.0169(10) 0.0130(9)
C22 0.074(2) 0.132(3) 0.115(3) 0.017(2) 0.009(2) 0.070(3)

loop_
_atom_type_symbol
_atom_type_description
_atom_type_scat_dispersion_real
_atom_type_scat_dispersion_imag
_atom_type_scat_source
C C 0.0033 0.0016 'International Tables Vol C Tables 4.2.6.8 and 6.1.1.4'
H H 0.0000 0.0000 'International Tables Vol C Tables 4.2.6.8 and 6.1.1.4'
N N 0.0061 0.0033 'International Tables Vol C Tables 4.2.6.8 and 6.1.1.4'
O O 0.0106 0.0060 'International Tables Vol C Tables 4.2.6.8 and 6.1.1.4'
Cu Cu 0.3201 1.2651 'International Tables Vol C Tables 4.2.6.8 and 6.1.1.4'

loop_
_geom_angle_atom_site_label_1
_geom_angle_atom_site_label_2
_geom_angle_atom_site_label_3
_geom_angle_site_symmetry_1
_geom_angle
_geom_angle_publ_flag
O1 Cu1 N1 . 92.90(7) yes
O1 Cu1 O2 . 173.85(5) yes
O1 Cu1 N3 . 93.09(7) yes
O2 Cu1 N3 . 93.05(7) yes
N1 Cu1 N3 . 170.26(6) yes
N1 Cu1 O2 . 80.97(7) yes
O1 Cu1 O1 2_566 83.61(5) yes
O1 Cu1 O2 2_566 96.42(5) yes
O1 Cu1 N1 2_566 95.63(6) yes
O1 Cu1 N3 2_566 92.71(5) yes
O1 C1 C6 . 124.46(16) no
O1 C1 C2 . 118.13(16) no
O2 C9 N2 . 124.11(16) no
O2 C9 C10 . 118.22(16) no
O3 C8 H8C . 109.5 no
O3 C2 C3 . 124.18(17) no
O3 C2 C1 . 114.36(16) no
O3 C8 H8A . 109.5 no
O3 C8 H8B . 109.5 no
O4 C13 C12 . 124.62(19) no
O4 C13 C14 . 115.95(18) no
O4 C16 H16A . 109.5 no
O4 C16 H16B . 109.5 no
O4 C16 H16C . 109.5 no
O5 C22 H22A . 109.5 no
O5 C22 H22B . 109.5 no
O5 C22 H22C . 109.5 no
N1 C7 C6 . 124.80(17) no
N1 C7 H7 . 117.6 no
N2 N1 Cu1 . 115.01(11) no
N2 C9 C10 . 117.66(16) no
N3 C17 C18 . 122.1(2) no
N3 C17 H17 . 118.9 no
N3 C21 C20 . 122.4(2) no
N3 C21 H21 . 118.8 no
C1 O1 Cu1 . 126.19(12) no
C1 C6 C7 . 122.60(16) no
C2 O3 C8 . 116.79(16) no
C2 C3 C4 . 120.19(18) no
C2 C3 H3 . 119.9 no
C3 C2 C1 . 121.45(17) no
C3 C4 H4 . 120.1 no
C4 C5 C6 . 121.28(18) no
C4 C5 H5 . 119.4 no
C4 C3 H3 . 119.9 no
C5 C6 C1 . 119.79(17) no
C5 C6 C7 . 117.60(17) no
C5 C4 C3 . 119.76(18) no
C5 C4 H4 . 120.1 no
C6 C7 H7 . 117.6 no
C6 C1 C2 . 117.41(16) no
C6 C5 H5 . 119.4 no
C7 N1 N2 . 117.65(15) no
C7 N1 Cu1 . 127.03(13) no
C9 N2 N1 . 108.89(14) no
C9 O2 Cu1 . 110.83(12) no
C10 C11 H11 . 119.1 no
C10 C15 H15 . 119.3 no
C11 C12 C13 . 119.61(18) no
C11 C12 H12 . 120.2 no
C11 C10 C15 . 117.36(17) no
C11 C10 C9 . 122.48(17) no
C12 C11 C10 . 121.88(18) no
C12 C11 H11 . 119.1 no
C12 C13 C14 . 119.42(18) no
C13 C12 H12 . 120.2 no
C13 O4 C16 . 117.71(17) no
C13 C14 H14 . 119.8 no
C14 C15 C10 . 121.34(19) no
C14 C15 H15 . 119.3 no
C15 C14 C13 . 120.4(2) no
C15 C14 H14 . 119.8 no
C15 C10 C9 . 120.15(17) no
C17 N3 Cu1 . 120.51(14) no
C17 C18 H18 . 120.3 no
C18 C17 H17 . 118.9 no
C18 C19 H19 . 120.6 no
C19 C20 H20 . 120.3 no
C19 C20 C21 . 119.4(2) no
C19 C18 C17 . 119.3(2) no
C19 C18 H18 . 120.3 no
C20 C19 C18 . 118.9(2) no
C20 C19 H19 . 120.6 no
C20 C21 H21 . 118.8 no
C21 C20 H20 . 120.3 no
C21 N3 C17 . 117.86(18) no
C21 N3 Cu1 . 121.63(14) no
C22 O5 H23 . 109.5 no
H8A C8 H8B . 109.5 no
H8A C8 H8C . 109.5 no
H8B C8 H8C . 109.5 no
H16A C16 H16B . 109.5 no
H16A C16 H16C . 109.5 no
H16B C16 H16C . 109.5 no
H22A C22 H22C . 109.5 no
H22A C22 H22B . 109.5 no
H22B C22 H22C . 109.5 no

loop_
_geom_bond_atom_site_label_1
_geom_bond_atom_site_label_2
_geom_bond_site_symmetry_2
_geom_bond_distance
_geom_bond_publ_flag
Cu1 O1 . 1.910(2) yes
Cu1 N1 . 1.920(2) yes
Cu1 O2 . 1.947(2) yes
Cu1 N3 . 2.006(2) yes
Cu1 O1 2_566 2.725(3) yes
O2 C9 . 1.283(2) yes
N2 C9 . 1.324(2) yes
N1 N2 . 1.398(2) yes
N1 C7 . 1.290(2) yes
O1 C1 . 1.319(2) no
O3 C2 . 1.369(2) no
O3 C8 . 1.414(3) no
O4 C13 . 1.368(2) no
O4 C16 . 1.432(3) no
O5 C22 . 1.376(4) no
O5 H23 . 0.8200 no
N3 C21 . 1.334(3) no
N3 C17 . 1.345(3) no
C1 C6 . 1.417(3) no
C1 C2 . 1.425(3) no
C2 C3 . 1.378(3) no
C3 C4 . 1.402(3) no
C3 H3 . 0.9300 no
C4 C5 . 1.370(3) no
C4 H4 . 0.9300 no
C5 C6 . 1.412(3) no
C5 H5 . 0.9300 no
C6 C7 . 1.438(3) no
C7 H7 . 0.9300 no
C8 H8A . 0.9600 no
C8 H8B . 0.9600 no
C8 H8C . 0.9600 no
C9 C10 . 1.484(3) no
C10 C11 . 1.390(3) no
C10 C15 . 1.399(3) no
C11 C12 . 1.384(3) no
C11 H11 . 0.9300 no
C12 C13 . 1.385(3) no
C12 H12 . 0.9300 no
C13 C14 . 1.391(3) no
C14 C15 . 1.372(3) no
C14 H14 . 0.9300 no
C15 H15 . 0.9300 no
C16 H16A . 0.9600 no
C16 H16B . 0.9600 no
C16 H16C . 0.9600 no
C17 C18 . 1.374(3) no
C17 H17 . 0.9300 no
C18 C19 . 1.369(4) no
C18 H18 . 0.9300 no
C19 C20 . 1.362(4) no
C19 H19 . 0.9300 no
C20 C21 . 1.375(3) no
C20 H20 . 0.9300 no
C21 H21 . 0.9300 no
C22 H22A . 0.9600 no
C22 H22B . 0.9600 no
C22 H22C . 0.9600 no

loop_
_geom_hbond_atom_site_label_D
_geom_hbond_atom_site_label_H
_geom_hbond_atom_site_label_A
_geom_hbond_distance_DH
_geom_hbond_distance_HA
_geom_hbond_distance_DA
_geom_hbond_angle_DHA
_geom_hbond_publ_flag
O5 H23 N2 0.82 2.01 2.830(2) 175 yes

loop_
_geom_torsion_atom_site_label_1
_geom_torsion_atom_site_label_2
_geom_torsion_atom_site_label_3
_geom_torsion_atom_site_label_4
_geom_torsion
_geom_torsion_publ_flag
Cu1 O1 C1 C6 14.6(3) no
Cu1 O1 C1 C2 -165.11(13) no
Cu1 O2 C9 N2 1.2(2) no
Cu1 O2 C9 C10 -179.90(10) no
Cu1 N1 N2 C9 -4.41(19) no
Cu1 N1 C7 C6 -4.8(3) no
Cu1 N3 C17 C18 180.0(2) no
Cu1 N3 C21 C20 179.63(19) no
O1 Cu1 N1 C7 11.18(17) no
O1 Cu1 N1 N2 -175.41(12) no
O1 Cu1 N3 C21 -5.84(17) no
O1 Cu1 N3 C17 173.31(17) no
O1 C1 C6 C7 -3.4(3) no
O1 C1 C6 C5 177.74(18) no
O1 C1 C2 O3 4.7(3) no
O1 C1 C2 C3 -176.23(18) no
O2 Cu1 N3 C17 -7.00(17) no
O2 Cu1 N3 C21 173.85(16) no
O2 Cu1 N1 N2 4.07(12) no
O2 Cu1 N1 C7 -169.34(18) no
O2 C9 C10 C15 8.2(3) no
O2 C9 C10 C11 -171.30(18) no
O3 C2 C3 C4 176.34(19) no
O4 C13 C14 C15 -179.9(2) no
N1 Cu1 O1 C1 -15.88(16) no
N1 Cu1 O2 C9 -2.81(13) no
N1 N2 C9 O2 2.1(3) no
N1 N2 C9 C10 -176.84(15) no
N2 C9 C10 C11 7.7(3) no
N2 C9 C10 C15 -172.83(19) no
N2 N1 C7 C6 -178.06(17) no
N3 Cu1 O1 C1 156.43(16) no
N3 Cu1 O2 C9 -175.07(13) no
N3 C17 C18 C19 -0.2(4) no
C1 C2 C3 C4 -2.7(3) no
C1 C6 C7 N1 -1.8(3) no
C2 C3 C4 C5 -0.3(3) no
C2 C1 C6 C5 -2.5(3) no
C2 C1 C6 C7 176.30(17) no
C3 C4 C5 C6 1.7(3) no
C4 C5 C6 C1 -0.3(3) no
C4 C5 C6 C7 -179.16(19) no
C6 C1 C2 O3 -175.09(16) no
C6 C1 C2 C3 4.0(3) no
C5 C6 C7 N1 177.07(19) no
C7 N1 N2 C9 169.65(17) no
C8 O3 C2 C3 -4.7(3) no
C8 O3 C2 C1 174.37(19) no
C9 C10 C11 C12 -179.11(19) no
C9 C10 C15 C14 178.7(2) no
C10 C11 C12 C13 -0.2(3) no
C11 C12 C13 O4 179.5(2) no
C11 C12 C13 C14 -0.7(3) no
C11 C10 C15 C14 -1.9(3) no
C12 C13 C14 C15 0.3(4) no
C13 C14 C15 C10 1.1(4) no
C15 C10 C11 C12 1.4(3) no
C16 O4 C13 C12 -1.8(3) no
C16 O4 C13 C14 178.4(2) no
C17 C18 C19 C20 1.5(5) no
C17 N3 C21 C20 0.5(3) no
C18 C19 C20 C21 -1.9(5) no
C19 C20 C21 N3 0.9(4) no
C21 N3 C17 C18 -0.8(4) no
